data_5000134
loop_
_publ_author_name
'Foresti Serantoni, E.'
'Krajewski, A.'
'Mongiorgi, R.'
'Riva di Sanseverino, L.'
'R., Cameroni'

_journal_name_full 'Crystal Structure Communications'
_journal_page_first 189
_journal_volume 4
_journal_year 1975
_chemical_formula_sum 'C21 H30 O2'
_space_group_IT_number 19
_symmetry_cell_setting orthorhombic
_symmetry_Int_Tables_number 19
_symmetry_space_group_name_Hall 'P 2ac 2ab'
_symmetry_space_group_name_H-M 'P 21 21 21'
_cell_angle_alpha 90
_cell_angle_beta 90
_cell_angle_gamma 90
_cell_formula_units_Z 4
_cell_length_a 6.252(2)
_cell_length_b 12.592(3)
_cell_length_c 22.488(2)
_cod_database_code 5000134

loop_
_symmetry_equiv_pos_site_id
_symmetry_equiv_pos_as_xyz
1 x,y,z
2 1/2+x,1/2-y,-z
3 -x,1/2+y,1/2-z
4 1/2-x,-y,1/2+z

loop_
_atom_site_label
_atom_site_type_symbol
_atom_site_fract_x
_atom_site_fract_y
_atom_site_fract_z
C1 C 0.05940 0.43330 0.39340
C2 C 0.02830 0.34110 0.34990
C3 C -0.01660 0.21040 0.43630
C4 C 0.06630 0.10840 0.46820
C5 C 0.06360 0.01410 0.42580
C6 C 0.20210 0.04660 0.37130
C7 C 0.23260 -0.05770 0.33690
C8 C 0.26110 -0.14150 0.38730
C9 C 0.19150 -0.08550 0.44600
C10 C -0.16710 -0.01830 0.40790
C11 C -0.20780 0.33350 0.32950
C12 C 0.04350 0.54340 0.36320
C13 C 0.07550 -0.15780 0.48900
C14 C 0.05260 -0.12380 0.55190
C15 C 0.19880 0.54910 0.31240
C16 C 0.24150 0.45410 0.27900
C17 C 0.16440 0.36060 0.29350
C18 C 0.19290 0.26740 0.25180
C19 C 0.26180 0.16670 0.28440
C20 C 0.11360 0.14050 0.33720
C21 C 0.11070 0.23690 0.37980
H1 H -0.07410 0.42520 0.42700
H2 H 0.21820 0.42690 0.40370
H3 H -0.15930 0.19450 0.42560
H4 H 0.00210 0.27480 0.47190
H5 H -0.04380 0.08380 0.50590
H6 H 0.22990 0.11880 0.48000
H7 H 0.35390 0.06860 0.39050
H8 H 0.36750 -0.05610 0.31250
H9 H 0.12300 -0.06910 0.30940
H10 H 0.41680 -0.16210 0.39530
H11 H 0.15240 -0.20340 0.37880
H12 H 0.34040 -0.05660 0.47230
H13 H -0.23000 -0.03920 0.45030
H14 H -0.24300 0.04650 0.38700
H15 H -0.17930 -0.08170 0.38620
H16 H -0.27820 0.32350 0.36640
H17 H -0.26380 0.41070 0.30890
H18 H -0.22720 0.26830 0.30190
H19 H 0.07020 0.60110 0.39660
H20 H -0.11390 0.54940 0.34260
H21 H -0.11110 -0.11010 0.55550
H22 H 0.13830 -0.17890 0.58500
H23 H 0.11250 -0.04540 0.56060
H24 H 0.32470 0.46350 0.23810
H25 H 0.30020 0.28910 0.21670
H26 H 0.05580 0.25190 0.23280
H27 H 0.41300 0.17210 0.30110
H28 H 0.27840 0.10120 0.25410
H29 H -0.04400 0.12910 0.31820
H30 H 0.27740 0.25280 0.39080
O1 O 0.00470 -0.24290 0.47210
O2 O 0.27660 0.63630 0.29730

loop_
_atom_type_symbol
_atom_type_radius_bond
C 0.68
H 0.20
O 0.68
